data_7116881
loop_
_publ_author_name
'Peng Cui'
'Cezar C. Comanescu'
'Vlad M. Iluc'

_publ_section_title
;
 Frustrated Lewis pair-like reactions of nucleophilic palladium carbenes
 with B(C6F5)3
;
_journal_name_full Chem.Commun.
_journal_page_first 6206
_journal_paper_doi 10.1039/C5cc00868A
_journal_volume 51
_journal_year 2015
_chemical_formula_sum 'C36 H61 P3 Pd'
_chemical_formula_weight 693.16
_chemical_name_systematic
; 
 ? 
;
_space_group_IT_number 15
_symmetry_cell_setting monoclinic
_symmetry_space_group_name_Hall '-C 2yc'
_symmetry_space_group_name_H-M 'C 1 2/c 1'
_atom_sites_solution_hydrogens geom
_atom_sites_solution_primary direct
_atom_sites_solution_secondary difmap
_audit_creation_method SHELXL-97
_audit_update_record
;
2014-12-05 deposited with the CCDC.
2015-03-03 downloaded from the CCDC.
;
_cell_angle_alpha 90.00
_cell_angle_beta 106.946(2)
_cell_angle_gamma 90.00
_cell_formula_units_Z 12
_cell_length_a 28.976(3)
_cell_length_b 14.6255(14)
_cell_length_c 31.853(4)
_cell_measurement_reflns_used 9967
_cell_measurement_temperature 120(2)
_cell_measurement_theta_max 28.349
_cell_measurement_theta_min 2.199
_cell_volume 12913(2)
_computing_structure_refinement 'SHELXL-97 (Sheldrick, 1997)'
_computing_structure_solution 'SHELXS-97 (Sheldrick, 1990)'
_diffrn_ambient_temperature 120(2)
_diffrn_detector_area_resol_mean 8.33
_diffrn_measured_fraction_theta_full 1.000
_diffrn_measured_fraction_theta_max 1.000
_diffrn_measurement_device_type 'Bruker APEX II'
_diffrn_measurement_method 'combination of \w- and \f-scans'
_diffrn_radiation_monochromator graphite
_diffrn_radiation_source 'fine-focus sealed tube'
_diffrn_radiation_type MoK\a
_diffrn_radiation_wavelength 0.71073
_diffrn_reflns_av_R_equivalents 0.0366
_diffrn_reflns_av_sigmaI/netI 0.0187
_diffrn_reflns_limit_h_max 34
_diffrn_reflns_limit_h_min -34
_diffrn_reflns_limit_k_max 17
_diffrn_reflns_limit_k_min -17
_diffrn_reflns_limit_l_max 37
_diffrn_reflns_limit_l_min -37
_diffrn_reflns_number 103779
_diffrn_reflns_theta_full 25.00
_diffrn_reflns_theta_max 25.00
_diffrn_reflns_theta_min 1.34
_diffrn_standards_decay_% 0
_diffrn_standards_interval_count 0
_diffrn_standards_interval_time 0
_diffrn_standards_number 0
_exptl_absorpt_coefficient_mu 0.561
_exptl_absorpt_correction_T_max 0.8393
_exptl_absorpt_correction_T_min 0.7062
_exptl_absorpt_correction_type multi-scan
_exptl_absorpt_process_details 'Bruker AXS area detector scaling and absorption correction'
_exptl_crystal_density_diffrn 1.070
_exptl_crystal_density_method 'not measured'
_exptl_crystal_description block
_exptl_crystal_F_000 4416
_exptl_crystal_size_max 0.13
_exptl_crystal_size_mid 0.10
_exptl_crystal_size_min 0.09
_platon_squeeze_details 'a disordered molecule of hexane was removed'
_refine_diff_density_max 1.525
_refine_diff_density_min -0.772
_refine_diff_density_rms 0.069
_refine_ls_extinction_method none
_refine_ls_goodness_of_fit_ref 1.038
_refine_ls_hydrogen_treatment constr
_refine_ls_matrix_type full
_refine_ls_number_parameters 570
_refine_ls_number_reflns 11379
_refine_ls_number_restraints 0
_refine_ls_restrained_S_all 1.038
_refine_ls_R_factor_all 0.0395
_refine_ls_R_factor_gt 0.0347
_refine_ls_shift/su_max 0.005
_refine_ls_shift/su_mean 0.070
_refine_ls_structure_factor_coef Fsqd
_refine_ls_weighting_details 'calc w=1/[\s^2^(Fo^2^)+(0.0353P)^2^+2.9037P] where P=(Fo^2^+2Fc^2^)/3'
_refine_ls_weighting_scheme calc
_refine_ls_wR_factor_gt 0.0835
_refine_ls_wR_factor_ref 0.0858
_reflns_number_gt 10264
_reflns_number_total 11379
_reflns_threshold_expression >2sigma(I)
_cod_data_source_file c5cc00868a2.cif
_cod_data_source_block pc23
_cod_original_sg_symbol_H-M C2/c
_cod_database_code 7116881

loop_
_symmetry_equiv_pos_as_xyz
'x, y, z'
'-x, y, -z+1/2'
'x+1/2, y+1/2, z'
'-x+1/2, y+1/2, -z+1/2'
'-x, -y, -z'
'x, -y, z-1/2'
'-x+1/2, -y+1/2, -z'
'x+1/2, -y+1/2, z-1/2'

loop_
_atom_site_label
_atom_site_type_symbol
_atom_site_fract_x
_atom_site_fract_y
_atom_site_fract_z
_atom_site_U_iso_or_equiv
_atom_site_adp_type
_atom_site_occupancy
_atom_site_symmetry_multiplicity
_atom_site_calc_flag
_atom_site_refinement_flags
_atom_site_disorder_assembly
_atom_site_disorder_group
Pd Pd 0.256401(7) 0.599373(14) 0.211517(6) 0.01922(6) Uani 1 1 d . . .
C C 0.31971(9) 0.64729(19) 0.20130(8) 0.0212(5) Uani 1 1 d . . .
P1 P 0.30355(2) 0.60537(5) 0.28383(2) 0.02141(15) Uani 1 1 d . . .
C1 C 0.5000 0.1709(2) 0.2500 0.0178(7) Uani 1 2 d S . .
Pd1 Pd 0.5000 0.312703(18) 0.2500 0.01892(8) Uani 1 2 d S . .
P2 P 0.22986(2) 0.61514(5) 0.13612(2) 0.01965(14) Uani 1 1 d . . .
P3 P 0.18574(2) 0.54685(5) 0.22705(2) 0.02491(16) Uani 1 1 d . . .
P4 P 0.54528(2) 0.28762(5) 0.32165(2) 0.02025(15) Uani 1 1 d . . .
P5 P 0.5000 0.47313(7) 0.2500 0.0349(3) Uani 1 2 d S . .
C11 C 0.35564(9) 0.68681(18) 0.23758(8) 0.0202(5) Uani 1 1 d . . .
C12 C 0.35547(9) 0.66985(19) 0.28171(8) 0.0219(6) Uani 1 1 d . . .
C13 C 0.39170(9) 0.7015(2) 0.31803(9) 0.0261(6) Uani 1 1 d . . .
H13 H 0.3900 0.6867 0.3466 0.031 Uiso 1 1 calc R . .
C14 C 0.43012(10) 0.7538(2) 0.31402(9) 0.0310(7) Uani 1 1 d . . .
C18 C 0.45070(15) 0.8359(4) 0.38625(13) 0.0697(7) Uani 1 1 d . . .
H18A H 0.4238 0.8023 0.3917 0.105 Uiso 1 1 calc R . .
H18B H 0.4393 0.8955 0.3733 0.105 Uiso 1 1 calc R . .
H18C H 0.4761 0.8449 0.4140 0.105 Uiso 1 1 calc R . .
C82 C 0.5156(5) 0.2990(11) 0.3628(4) 0.0498(15) Uani 0.50 1 d P A 2
H82 H 0.5348 0.2682 0.3904 0.060 Uiso 0.50 1 calc PR A 2
C87 C 0.4649(2) 0.2536(6) 0.3460(2) 0.0420(13) Uani 0.50 1 d P A 2
H87A H 0.4448 0.2888 0.3212 0.063 Uiso 0.50 1 calc PR A 2
H87B H 0.4496 0.2524 0.3697 0.063 Uiso 0.50 1 calc PR A 2
H87C H 0.4684 0.1909 0.3364 0.063 Uiso 0.50 1 calc PR A 2
C88 C 0.5064(3) 0.4032(6) 0.3727(3) 0.0420(13) Uani 0.50 1 d P A 2
H88A H 0.5374 0.4354 0.3827 0.063 Uiso 0.50 1 calc PR A 2
H88B H 0.4901 0.4062 0.3956 0.063 Uiso 0.50 1 calc PR A 2
H88C H 0.4862 0.4322 0.3459 0.063 Uiso 0.50 1 calc PR A 2
C17 C 0.47068(15) 0.7820(4) 0.35504(14) 0.0697(7) Uani 1 1 d . . .
C16 C 0.39331(9) 0.74759(19) 0.23464(9) 0.0234(6) Uani 1 1 d . . .
H16 H 0.3940 0.7675 0.2064 0.028 Uiso 1 1 calc R . .
C15 C 0.42875(10) 0.7785(2) 0.27107(9) 0.0289(6) Uani 1 1 d . . .
H15 H 0.4531 0.8180 0.2669 0.035 Uiso 1 1 calc R . .
C19 C 0.49080(15) 0.6935(3) 0.38189(13) 0.0697(7) Uani 1 1 d . . .
H19A H 0.5161 0.7102 0.4086 0.105 Uiso 1 1 calc R . .
H19B H 0.5042 0.6527 0.3640 0.105 Uiso 1 1 calc R . .
H19C H 0.4646 0.6622 0.3898 0.105 Uiso 1 1 calc R . .
C20 C 0.51244(14) 0.8212(4) 0.34447(13) 0.0697(7) Uani 1 1 d . . .
H20A H 0.5385 0.8318 0.3716 0.105 Uiso 1 1 calc R . .
H20B H 0.5032 0.8794 0.3290 0.105 Uiso 1 1 calc R . .
H20C H 0.5236 0.7788 0.3257 0.105 Uiso 1 1 calc R . .
C21 C 0.32498(9) 0.64261(19) 0.15790(8) 0.0224(6) Uani 1 1 d . . .
C22 C 0.28420(9) 0.62894(19) 0.12065(8) 0.0221(6) Uani 1 1 d . . .
C23 C 0.28713(10) 0.62927(19) 0.07767(8) 0.0237(6) Uani 1 1 d . . .
H23 H 0.2582 0.6248 0.0541 0.028 Uiso 1 1 calc R . .
C24 C 0.33054(10) 0.63583(19) 0.06818(9) 0.0248(6) Uani 1 1 d . . .
C25 C 0.37171(10) 0.6425(2) 0.10478(9) 0.0291(6) Uani 1 1 d . . .
H25 H 0.4025 0.6441 0.0999 0.035 Uiso 1 1 calc R . .
C26 C 0.36948(9) 0.6468(2) 0.14710(9) 0.0287(6) Uani 1 1 d . . .
H26 H 0.3987 0.6528 0.1702 0.034 Uiso 1 1 calc R . .
C27 C 0.33592(10) 0.6356(2) 0.02177(9) 0.0287(6) Uani 1 1 d . . .
C28 C 0.35903(12) 0.7253(2) 0.01359(10) 0.0413(8) Uani 1 1 d . . .
H28A H 0.3378 0.7765 0.0152 0.062 Uiso 1 1 calc R . .
H28B H 0.3639 0.7238 -0.0156 0.062 Uiso 1 1 calc R . .
H28C H 0.3902 0.7330 0.0359 0.062 Uiso 1 1 calc R . .
C29 C 0.28706(12) 0.6263(3) -0.01318(10) 0.0444(9) Uani 1 1 d . . .
H29A H 0.2715 0.5692 -0.0085 0.067 Uiso 1 1 calc R . .
H29B H 0.2919 0.6255 -0.0424 0.067 Uiso 1 1 calc R . .
H29C H 0.2665 0.6781 -0.0110 0.067 Uiso 1 1 calc R . .
C31 C 0.15144(10) 0.6353(2) 0.24524(10) 0.0316(7) Uani 1 1 d . . .
H31A H 0.1248 0.6070 0.2536 0.047 Uiso 1 1 calc R . .
H31B H 0.1385 0.6789 0.2213 0.047 Uiso 1 1 calc R . .
H31C H 0.1726 0.6675 0.2706 0.047 Uiso 1 1 calc R . .
C30 C 0.36836(16) 0.5560(3) 0.01691(12) 0.0583(11) Uani 1 1 d . . .
H30A H 0.3995 0.5608 0.0395 0.087 Uiso 1 1 calc R . .
H30B H 0.3734 0.5584 -0.0122 0.087 Uiso 1 1 calc R . .
H30C H 0.3529 0.4980 0.0203 0.087 Uiso 1 1 calc R . .
C32 C 0.19423(11) 0.4605(2) 0.27007(10) 0.0326(7) Uani 1 1 d . . .
H32A H 0.2134 0.4863 0.2981 0.049 Uiso 1 1 calc R . .
H32B H 0.2111 0.4076 0.2627 0.049 Uiso 1 1 calc R . .
H32C H 0.1627 0.4412 0.2725 0.049 Uiso 1 1 calc R . .
C33 C 0.13669(11) 0.4912(2) 0.18560(10) 0.0386(8) Uani 1 1 d . . .
H33A H 0.1113 0.4734 0.1987 0.058 Uiso 1 1 calc R . .
H33B H 0.1490 0.4367 0.1746 0.058 Uiso 1 1 calc R . .
H33C H 0.1234 0.5337 0.1613 0.058 Uiso 1 1 calc R . .
C41 C 0.27332(11) 0.6682(2) 0.31866(9) 0.0307(7) Uani 1 1 d . . .
H41 H 0.2418 0.6364 0.3146 0.037 Uiso 1 1 calc R . .
C42 C 0.32384(10) 0.4948(2) 0.31158(9) 0.0308(6) Uani 1 1 d . . .
H42 H 0.2972 0.4713 0.3227 0.037 Uiso 1 1 calc R . .
C43 C 0.26055(11) 0.7631(2) 0.29834(10) 0.0346(7) Uani 1 1 d . . .
H43A H 0.2383 0.7934 0.3119 0.052 Uiso 1 1 calc R . .
H43B H 0.2451 0.7569 0.2667 0.052 Uiso 1 1 calc R . .
H43C H 0.2900 0.7996 0.3034 0.052 Uiso 1 1 calc R . .
C44 C 0.29676(12) 0.6716(3) 0.36772(10) 0.0422(8) Uani 1 1 d . . .
H44A H 0.2757 0.7044 0.3817 0.063 Uiso 1 1 calc R . .
H44B H 0.3278 0.7033 0.3739 0.063 Uiso 1 1 calc R . .
H44C H 0.3020 0.6091 0.3793 0.063 Uiso 1 1 calc R . .
C45 C 0.36961(11) 0.4972(3) 0.35042(11) 0.0447(9) Uani 1 1 d . . .
H45A H 0.3645 0.5372 0.3733 0.067 Uiso 1 1 calc R . .
H45B H 0.3965 0.5205 0.3407 0.067 Uiso 1 1 calc R . .
H45C H 0.3772 0.4352 0.3622 0.067 Uiso 1 1 calc R . .
C46 C 0.33036(15) 0.4268(3) 0.27707(13) 0.0550(10) Uani 1 1 d . . .
H46A H 0.3552 0.4494 0.2644 0.083 Uiso 1 1 calc R . .
H46B H 0.2998 0.4202 0.2538 0.083 Uiso 1 1 calc R . .
H46C H 0.3402 0.3673 0.2909 0.083 Uiso 1 1 calc R . .
C51 C 0.19391(9) 0.71761(19) 0.11394(9) 0.0250(6) Uani 1 1 d . . .
H51 H 0.1916 0.7218 0.0820 0.030 Uiso 1 1 calc R . .
C52 C 0.19605(10) 0.5177(2) 0.10445(9) 0.0280(6) Uani 1 1 d . . .
H52 H 0.1683 0.5061 0.1164 0.034 Uiso 1 1 calc R . .
C53 C 0.22088(11) 0.8025(2) 0.13657(10) 0.0330(7) Uani 1 1 d . . .
H53A H 0.2218 0.8025 0.1676 0.050 Uiso 1 1 calc R . .
H53B H 0.2042 0.8576 0.1223 0.050 Uiso 1 1 calc R . .
H53C H 0.2539 0.8019 0.1343 0.050 Uiso 1 1 calc R . .
C54 C 0.14255(10) 0.7140(2) 0.11774(11) 0.0362(7) Uani 1 1 d . . .
H54A H 0.1437 0.7106 0.1488 0.054 Uiso 1 1 calc R . .
H54B H 0.1260 0.6600 0.1023 0.054 Uiso 1 1 calc R . .
H54C H 0.1250 0.7692 0.1046 0.054 Uiso 1 1 calc R . .
C55 C 0.22791(14) 0.4333(2) 0.11507(12) 0.0509(9) Uani 1 1 d . . .
H55A H 0.2429 0.4295 0.1469 0.076 Uiso 1 1 calc R . .
H55B H 0.2531 0.4374 0.1003 0.076 Uiso 1 1 calc R . .
H55C H 0.2083 0.3786 0.1049 0.076 Uiso 1 1 calc R . .
C56 C 0.17456(12) 0.5292(2) 0.05492(10) 0.0383(8) Uani 1 1 d . . .
H56A H 0.1523 0.4786 0.0433 0.057 Uiso 1 1 calc R . .
H56B H 0.2005 0.5290 0.0409 0.057 Uiso 1 1 calc R . .
H56C H 0.1570 0.5873 0.0488 0.057 Uiso 1 1 calc R . .
C61 C 0.53692(8) 0.12409(17) 0.28287(8) 0.0173(5) Uani 1 1 d . . .
C62 C 0.56387(9) 0.17047(17) 0.32141(8) 0.0186(5) Uani 1 1 d . A .
C63 C 0.59824(9) 0.12740(19) 0.35524(9) 0.0237(6) Uani 1 1 d . . .
H63 H 0.6137 0.1614 0.3809 0.028 Uiso 1 1 calc R A .
C64 C 0.61089(9) 0.03592(19) 0.35291(9) 0.0252(6) Uani 1 1 d . A .
C65 C 0.58673(9) -0.00939(18) 0.31428(9) 0.0229(6) Uani 1 1 d . . .
H65 H 0.5949 -0.0713 0.3109 0.027 Uiso 1 1 calc R A .
C66 C 0.55149(9) 0.03140(17) 0.28056(9) 0.0201(5) Uani 1 1 d . A .
H66 H 0.5365 -0.0034 0.2550 0.024 Uiso 1 1 calc R . .
C67 C 0.64963(11) -0.0088(2) 0.39079(10) 0.0345(7) Uani 1 1 d . . .
C68 C 0.65810(12) -0.1092(2) 0.38171(11) 0.0405(8) Uani 1 1 d . A .
H68A H 0.6826 -0.1351 0.4069 0.061 Uiso 1 1 calc R . .
H68B H 0.6693 -0.1135 0.3555 0.061 Uiso 1 1 calc R . .
H68C H 0.6279 -0.1433 0.3768 0.061 Uiso 1 1 calc R . .
C69 C 0.69792(12) 0.0418(3) 0.39673(12) 0.0519(10) Uani 1 1 d . A .
H69A H 0.7234 0.0114 0.4196 0.078 Uiso 1 1 calc R . .
H69B H 0.6948 0.1053 0.4054 0.078 Uiso 1 1 calc R . .
H69C H 0.7062 0.0409 0.3690 0.078 Uiso 1 1 calc R . .
C70 C 0.63450(16) -0.0048(3) 0.43223(11) 0.0567(11) Uani 1 1 d . A .
H70A H 0.6588 -0.0352 0.4561 0.085 Uiso 1 1 calc R . .
H70B H 0.6034 -0.0357 0.4274 0.085 Uiso 1 1 calc R . .
H70C H 0.6314 0.0592 0.4401 0.085 Uiso 1 1 calc R . .
C81 C 0.59973(10) 0.35952(19) 0.34326(9) 0.0282(6) Uani 1 1 d . A .
H81 H 0.5886 0.4242 0.3374 0.034 Uiso 1 1 calc R . .
C83 C 0.63413(11) 0.3430(2) 0.31590(12) 0.0439(8) Uani 1 1 d . . .
H83A H 0.6576 0.3930 0.3207 0.066 Uiso 1 1 calc R A .
H83B H 0.6158 0.3403 0.2848 0.066 Uiso 1 1 calc R . .
H83C H 0.6511 0.2849 0.3247 0.066 Uiso 1 1 calc R . .
C84 C 0.62641(13) 0.3548(2) 0.39211(11) 0.0502(10) Uani 1 1 d . . .
H84A H 0.6032 0.3602 0.4091 0.075 Uiso 1 1 calc R A .
H84B H 0.6498 0.4049 0.4000 0.075 Uiso 1 1 calc R . .
H84C H 0.6434 0.2962 0.3987 0.075 Uiso 1 1 calc R . .
C89 C 0.5106(4) 0.2824(10) 0.3647(4) 0.0420(13) Uani 0.50 1 d P A 1
H89 H 0.5344 0.2643 0.3931 0.050 Uiso 0.50 1 calc PR A 1
C85 C 0.4729(3) 0.2044(7) 0.3520(3) 0.0498(15) Uani 0.50 1 d P A 1
H85A H 0.4491 0.2189 0.3240 0.075 Uiso 0.50 1 calc PR A 1
H85B H 0.4565 0.1980 0.3748 0.075 Uiso 0.50 1 calc PR A 1
H85C H 0.4892 0.1470 0.3493 0.075 Uiso 0.50 1 calc PR A 1
C86 C 0.4890(3) 0.3688(6) 0.3727(3) 0.0498(15) Uani 0.50 1 d P A 1
H86A H 0.4668 0.3910 0.3452 0.075 Uiso 0.50 1 calc PR A 1
H86B H 0.5146 0.4141 0.3840 0.075 Uiso 0.50 1 calc PR A 1
H86C H 0.4714 0.3591 0.3943 0.075 Uiso 0.50 1 calc PR A 1
C91 C 0.5401(2) 0.5451(4) 0.2844(2) 0.0366(15) Uani 0.50 1 d P A -1
H91A H 0.5309 0.6086 0.2763 0.044 Uiso 0.50 1 calc PR A -1
H91B H 0.5725 0.5337 0.2819 0.044 Uiso 0.50 1 calc PR A -1
H91C H 0.5399 0.5342 0.3147 0.044 Uiso 0.50 1 calc PR A -1
C92 C 0.5002(2) 0.5371(5) 0.1963(2) 0.0408(16) Uani 0.50 1 d P A -1
H92A H 0.4944 0.6024 0.1995 0.061 Uiso 0.50 1 calc PR A -1
H92B H 0.4747 0.5123 0.1716 0.061 Uiso 0.50 1 calc PR A -1
H92C H 0.5315 0.5288 0.1909 0.061 Uiso 0.50 1 calc PR A -1
C93 C 0.4406(2) 0.5144(4) 0.2520(2) 0.0327(14) Uani 0.50 1 d P A -1
H93A H 0.4329 0.4869 0.2772 0.049 Uiso 0.50 1 calc PR A -1
H93B H 0.4160 0.4971 0.2249 0.049 Uiso 0.50 1 calc PR A -1
H93C H 0.4415 0.5811 0.2550 0.049 Uiso 0.50 1 calc PR A -1

loop_
_atom_site_aniso_label
_atom_site_aniso_U_11
_atom_site_aniso_U_22
_atom_site_aniso_U_33
_atom_site_aniso_U_23
_atom_site_aniso_U_13
_atom_site_aniso_U_12
Pd 0.01600(10) 0.02700(12) 0.01487(10) 0.00223(8) 0.00484(8) -0.00054(8)
C 0.0156(12) 0.0302(15) 0.0182(13) 0.0026(11) 0.0053(10) 0.0025(11)
P1 0.0194(3) 0.0300(4) 0.0153(3) 0.0034(3) 0.0057(3) 0.0034(3)
C1 0.0176(17) 0.0159(17) 0.0182(18) 0.000 0.0024(14) 0.000
Pd1 0.01713(14) 0.01321(14) 0.02067(15) 0.000 -0.00351(11) 0.000
P2 0.0154(3) 0.0269(4) 0.0157(3) 0.0013(3) 0.0031(3) -0.0022(3)
P3 0.0210(3) 0.0317(4) 0.0236(4) 0.0023(3) 0.0089(3) -0.0040(3)
P4 0.0168(3) 0.0228(3) 0.0176(3) -0.0040(3) -0.0006(3) 0.0034(3)
P5 0.0302(6) 0.0147(5) 0.0615(8) 0.000 0.0161(5) 0.000
C11 0.0156(12) 0.0261(14) 0.0187(13) 0.0017(11) 0.0045(10) 0.0061(10)
C12 0.0175(13) 0.0297(15) 0.0175(13) 0.0022(11) 0.0037(10) 0.0032(11)
C13 0.0205(13) 0.0401(17) 0.0167(13) 0.0025(12) 0.0037(11) 0.0044(12)
C14 0.0196(14) 0.0450(18) 0.0260(15) -0.0007(13) 0.0030(12) 0.0036(13)
C18 0.0455(11) 0.1050(19) 0.0446(12) -0.0024(11) -0.0088(9) -0.0157(12)
C82 0.030(2) 0.079(5) 0.045(3) -0.005(3) 0.019(2) 0.002(2)
C87 0.0222(19) 0.065(4) 0.046(3) -0.012(2) 0.0208(19) 0.002(2)
C88 0.0222(19) 0.065(4) 0.046(3) -0.012(2) 0.0208(19) 0.002(2)
C17 0.0455(11) 0.1050(19) 0.0446(12) -0.0024(11) -0.0088(9) -0.0157(12)
C16 0.0217(13) 0.0298(15) 0.0188(13) 0.0036(11) 0.0059(11) 0.0030(11)
C15 0.0202(14) 0.0356(16) 0.0297(15) 0.0014(13) 0.0052(12) -0.0037(12)
C19 0.0455(11) 0.1050(19) 0.0446(12) -0.0024(11) -0.0088(9) -0.0157(12)
C20 0.0455(11) 0.1050(19) 0.0446(12) -0.0024(11) -0.0088(9) -0.0157(12)
C21 0.0183(13) 0.0290(15) 0.0188(13) 0.0013(11) 0.0038(11) 0.0000(11)
C22 0.0181(13) 0.0286(14) 0.0191(13) 0.0005(11) 0.0046(10) -0.0015(11)
C23 0.0241(14) 0.0299(15) 0.0147(13) -0.0020(11) 0.0020(11) -0.0035(11)
C24 0.0277(14) 0.0304(15) 0.0175(13) -0.0020(11) 0.0082(11) -0.0025(12)
C25 0.0203(14) 0.0446(18) 0.0247(15) -0.0016(13) 0.0104(12) -0.0041(12)
C26 0.0148(13) 0.0489(18) 0.0206(14) -0.0021(13) 0.0023(11) -0.0003(12)
C27 0.0326(16) 0.0366(17) 0.0190(14) -0.0003(12) 0.0107(12) 0.0002(13)
C28 0.0396(18) 0.058(2) 0.0262(16) 0.0087(15) 0.0091(14) -0.0082(16)
C29 0.047(2) 0.070(2) 0.0171(15) -0.0073(15) 0.0097(14) -0.0198(18)
C31 0.0228(14) 0.0389(17) 0.0368(17) 0.0052(14) 0.0146(13) 0.0005(12)
C30 0.086(3) 0.065(3) 0.0330(19) 0.0023(18) 0.031(2) 0.026(2)
C32 0.0315(16) 0.0368(17) 0.0337(16) 0.0053(13) 0.0162(13) -0.0037(13)
C33 0.0335(17) 0.050(2) 0.0328(17) 0.0007(15) 0.0105(14) -0.0162(15)
C41 0.0279(15) 0.0415(18) 0.0252(15) -0.0006(13) 0.0116(12) 0.0067(13)
C42 0.0283(15) 0.0353(16) 0.0297(15) 0.0110(13) 0.0101(12) 0.0071(13)
C43 0.0339(16) 0.0343(17) 0.0377(17) -0.0069(14) 0.0136(14) 0.0032(13)
C44 0.0378(18) 0.057(2) 0.0337(18) -0.0070(16) 0.0126(15) 0.0000(16)
C45 0.0306(17) 0.054(2) 0.044(2) 0.0250(17) 0.0032(15) 0.0090(15)
C46 0.075(3) 0.046(2) 0.052(2) 0.0114(18) 0.030(2) 0.031(2)
C51 0.0216(14) 0.0314(15) 0.0222(14) 0.0052(12) 0.0068(11) 0.0026(11)
C52 0.0274(14) 0.0329(16) 0.0215(14) 0.0000(12) 0.0038(12) -0.0087(12)
C53 0.0361(17) 0.0294(16) 0.0358(17) -0.0004(13) 0.0140(14) 0.0004(13)
C54 0.0235(15) 0.0400(18) 0.0465(19) 0.0069(15) 0.0122(14) 0.0050(13)
C55 0.065(2) 0.0312(18) 0.044(2) -0.0004(15) -0.0032(18) 0.0023(17)
C56 0.0432(18) 0.0401(18) 0.0237(15) -0.0013(13) -0.0029(14) -0.0133(15)
C61 0.0144(12) 0.0175(12) 0.0204(13) 0.0020(10) 0.0057(10) -0.0022(10)
C62 0.0158(12) 0.0197(13) 0.0196(13) 0.0028(10) 0.0042(10) -0.0006(10)
C63 0.0206(13) 0.0249(14) 0.0218(14) 0.0032(11) 0.0001(11) -0.0028(11)
C64 0.0192(13) 0.0253(14) 0.0284(15) 0.0114(12) 0.0025(11) 0.0011(11)
C65 0.0167(12) 0.0181(13) 0.0337(15) 0.0057(11) 0.0070(11) -0.0008(10)
C66 0.0144(12) 0.0187(13) 0.0260(14) 0.0005(11) 0.0043(10) -0.0013(10)
C67 0.0306(16) 0.0334(17) 0.0324(16) 0.0150(13) -0.0021(13) 0.0064(13)
C68 0.0374(18) 0.0423(19) 0.0388(18) 0.0180(15) 0.0061(14) 0.0155(15)
C69 0.0326(18) 0.057(2) 0.052(2) 0.0164(18) -0.0108(16) 0.0019(16)
C70 0.076(3) 0.058(2) 0.0311(18) 0.0150(17) 0.0085(18) 0.031(2)
C81 0.0253(14) 0.0224(14) 0.0288(15) -0.0047(12) -0.0049(12) 0.0006(11)
C83 0.0235(16) 0.046(2) 0.060(2) -0.0124(17) 0.0091(15) -0.0087(14)
C84 0.052(2) 0.041(2) 0.0386(19) -0.0049(16) -0.0167(16) -0.0104(17)
C89 0.0222(19) 0.065(4) 0.046(3) -0.012(2) 0.0208(19) 0.002(2)
C85 0.030(2) 0.079(5) 0.045(3) -0.005(3) 0.019(2) 0.002(2)
C86 0.030(2) 0.079(5) 0.045(3) -0.005(3) 0.019(2) 0.002(2)
C91 0.033(3) 0.017(3) 0.047(4) -0.005(3) -0.009(3) -0.006(2)
C92 0.039(4) 0.037(4) 0.044(4) 0.016(3) 0.010(3) -0.011(3)
C93 0.028(3) 0.024(3) 0.042(4) -0.002(3) 0.004(3) 0.010(2)

loop_
_atom_type_symbol
_atom_type_description
_atom_type_scat_dispersion_real
_atom_type_scat_dispersion_imag
_atom_type_scat_source
C C 0.0033 0.0016 'International Tables Vol C Tables 4.2.6.8 and 6.1.1.4'
H H 0.0000 0.0000 'International Tables Vol C Tables 4.2.6.8 and 6.1.1.4'
P P 0.1023 0.0942 'International Tables Vol C Tables 4.2.6.8 and 6.1.1.4'
Pd Pd -0.9988 1.0072 'International Tables Vol C Tables 4.2.6.8 and 6.1.1.4'

loop_
_geom_angle_atom_site_label_1
_geom_angle_atom_site_label_2
_geom_angle_atom_site_label_3
_geom_angle
_geom_angle_site_symmetry_1
_geom_angle_site_symmetry_3
C Pd P2 81.08(7) . .
C Pd P1 81.43(7) . .
P2 Pd P1 162.38(3) . .
C Pd P3 177.04(7) . .
P2 Pd P3 101.73(3) . .
P1 Pd P3 95.73(3) . .
C11 C C21 122.7(2) . .
C11 C Pd 118.51(18) . .
C21 C Pd 118.79(18) . .
C12 P1 C41 108.12(14) . .
C12 P1 C42 108.88(13) . .
C41 P1 C42 106.72(14) . .
C12 P1 Pd 103.94(9) . .
C41 P1 Pd 111.80(10) . .
C42 P1 Pd 117.07(10) . .
C61 C1 C61 123.0(3) 2_655 .
C61 C1 Pd1 118.51(16) 2_655 .
C61 C1 Pd1 118.51(16) . .
C1 Pd1 P4 80.846(18) . 2_655
C1 Pd1 P4 80.846(18) . .
P4 Pd1 P4 161.69(4) 2_655 .
C1 Pd1 P5 180.0 . .
P4 Pd1 P5 99.154(18) 2_655 .
P4 Pd1 P5 99.154(18) . .
C22 P2 C51 104.26(12) . .
C22 P2 C52 107.71(13) . .
C51 P2 C52 105.45(13) . .
C22 P2 Pd 104.12(9) . .
C51 P2 Pd 117.33(9) . .
C52 P2 Pd 116.91(9) . .
C33 P3 C31 99.45(15) . .
C33 P3 C32 98.08(15) . .
C31 P3 C32 102.62(14) . .
C33 P3 Pd 122.11(10) . .
C31 P3 Pd 114.83(10) . .
C32 P3 Pd 116.43(10) . .
C82 P4 C62 107.7(5) . .
C82 P4 C81 102.5(5) . .
C62 P4 C81 108.59(12) . .
C62 P4 C89 100.7(4) . .
C81 P4 C89 108.8(4) . .
C82 P4 Pd1 117.3(5) . .
C62 P4 Pd1 103.44(9) . .
C81 P4 Pd1 117.02(10) . .
C89 P4 Pd1 116.6(4) . .
C91 P5 C91 103.9(4) . 2_655
C91 P5 C93 49.6(3) . 2_655
C91 P5 C93 104.1(3) 2_655 2_655
C91 P5 C93 104.1(3) . .
C91 P5 C93 49.6(3) 2_655 .
C93 P5 C93 141.7(4) 2_655 .
C91 P5 C92 47.0(3) . 2_655
C91 P5 C92 95.2(3) 2_655 2_655
C93 P5 C92 96.6(3) 2_655 2_655
C93 P5 C92 64.6(3) . 2_655
C91 P5 C92 95.2(3) . .
C91 P5 C92 47.0(3) 2_655 .
C93 P5 C92 64.6(3) 2_655 .
C93 P5 C92 96.6(3) . .
C92 P5 C92 122.7(4) 2_655 .
C91 P5 Pd1 128.0(2) . .
C91 P5 Pd1 128.0(2) 2_655 .
C93 P5 Pd1 109.13(19) 2_655 .
C93 P5 Pd1 109.13(19) . .
C92 P5 Pd1 118.7(2) 2_655 .
C92 P5 Pd1 118.7(2) . .
C12 C11 C16 113.2(2) . .
C12 C11 C 120.9(2) . .
C16 C11 C 125.9(2) . .
C13 C12 C11 122.7(2) . .
C13 C12 P1 125.4(2) . .
C11 C12 P1 111.83(19) . .
C14 C13 C12 122.5(3) . .
C14 C13 H13 118.8 . .
C12 C13 H13 118.8 . .
C13 C14 C15 115.9(3) . .
C13 C14 C17 120.4(3) . .
C15 C14 C17 123.8(3) . .
C17 C18 H18A 109.5 . .
C17 C18 H18B 109.5 . .
H18A C18 H18B 109.5 . .
C17 C18 H18C 109.5 . .
H18A C18 H18C 109.5 . .
H18B C18 H18C 109.5 . .
C87 C82 C88 106.4(9) . .
C87 C82 P4 108.4(9) . .
C88 C82 P4 112.3(7) . .
C87 C82 H82 109.9 . .
C88 C82 H82 110.2 . .
P4 C82 H82 109.5 . .
C82 C87 H87A 109.5 . .
C82 C87 H87B 110.0 . .
H87A C87 H87B 109.5 . .
C82 C87 H87C 109.6 . .
H87A C87 H87C 109.5 . .
H87B C87 H87C 109.5 . .
C82 C88 H88A 108.4 . .
C82 C88 H88B 110.0 . .
H88A C88 H88B 109.5 . .
C82 C88 H88C 109.0 . .
H88A C88 H88C 109.5 . .
H88B C88 H88C 109.5 . .
C20 C17 C18 116.6(4) . .
C20 C17 C14 112.8(3) . .
C18 C17 C14 110.8(3) . .
C20 C17 C19 104.4(4) . .
C18 C17 C19 103.0(4) . .
C14 C17 C19 108.2(4) . .
C15 C16 C11 122.9(3) . .
C15 C16 H16 118.6 . .
C11 C16 H16 118.6 . .
C16 C15 C14 122.4(3) . .
C16 C15 H15 118.8 . .
C14 C15 H15 118.8 . .
C17 C19 H19A 109.5 . .
C17 C19 H19B 109.5 . .
H19A C19 H19B 109.5 . .
C17 C19 H19C 109.5 . .
H19A C19 H19C 109.5 . .
H19B C19 H19C 109.5 . .
C17 C20 H20A 109.5 . .
C17 C20 H20B 109.5 . .
H20A C20 H20B 109.5 . .
C17 C20 H20C 109.5 . .
H20A C20 H20C 109.5 . .
H20B C20 H20C 109.5 . .
C22 C21 C26 113.2(2) . .
C22 C21 C 120.9(2) . .
C26 C21 C 125.9(2) . .
C23 C22 C21 122.9(2) . .
C23 C22 P2 125.4(2) . .
C21 C22 P2 111.64(19) . .
C24 C23 C22 122.3(2) . .
C24 C23 H23 118.8 . .
C22 C23 H23 118.8 . .
C23 C24 C25 115.5(2) . .
C23 C24 C27 124.6(2) . .
C25 C24 C27 120.0(2) . .
C26 C25 C24 123.1(3) . .
C26 C25 H25 118.4 . .
C24 C25 H25 118.4 . .
C25 C26 C21 122.6(2) . .
C25 C26 H26 118.7 . .
C21 C26 H26 118.7 . .
C28 C27 C24 109.6(2) . .
C28 C27 C29 108.1(3) . .
C24 C27 C29 111.7(2) . .
C28 C27 C30 108.8(3) . .
C24 C27 C30 109.7(2) . .
C29 C27 C30 108.9(3) . .
C27 C28 H28A 109.5 . .
C27 C28 H28B 109.5 . .
H28A C28 H28B 109.5 . .
C27 C28 H28C 109.5 . .
H28A C28 H28C 109.5 . .
H28B C28 H28C 109.5 . .
C27 C29 H29A 109.5 . .
C27 C29 H29B 109.5 . .
H29A C29 H29B 109.5 . .
C27 C29 H29C 109.5 . .
H29A C29 H29C 109.5 . .
H29B C29 H29C 109.5 . .
P3 C31 H31A 109.5 . .
P3 C31 H31B 109.5 . .
H31A C31 H31B 109.5 . .
P3 C31 H31C 109.5 . .
H31A C31 H31C 109.5 . .
H31B C31 H31C 109.5 . .
C27 C30 H30A 109.5 . .
C27 C30 H30B 109.5 . .
H30A C30 H30B 109.5 . .
C27 C30 H30C 109.5 . .
H30A C30 H30C 109.5 . .
H30B C30 H30C 109.5 . .
P3 C32 H32A 109.5 . .
P3 C32 H32B 109.5 . .
H32A C32 H32B 109.5 . .
P3 C32 H32C 109.5 . .
H32A C32 H32C 109.5 . .
H32B C32 H32C 109.5 . .
P3 C33 H33A 109.5 . .
P3 C33 H33B 109.5 . .
H33A C33 H33B 109.5 . .
P3 C33 H33C 109.5 . .
H33A C33 H33C 109.5 . .
H33B C33 H33C 109.5 . .
C44 C41 C43 112.9(3) . .
C44 C41 P1 119.2(2) . .
C43 C41 P1 107.2(2) . .
C44 C41 H41 105.5 . .
C43 C41 H41 105.5 . .
P1 C41 H41 105.5 . .
C45 C42 C46 109.6(3) . .
C45 C42 P1 116.5(2) . .
C46 C42 P1 108.2(2) . .
C45 C42 H42 107.4 . .
C46 C42 H42 107.4 . .
P1 C42 H42 107.4 . .
C41 C43 H43A 109.5 . .
C41 C43 H43B 109.5 . .
H43A C43 H43B 109.5 . .
C41 C43 H43C 109.5 . .
H43A C43 H43C 109.5 . .
H43B C43 H43C 109.5 . .
C41 C44 H44A 109.5 . .
C41 C44 H44B 109.5 . .
H44A C44 H44B 109.5 . .
C41 C44 H44C 109.5 . .
H44A C44 H44C 109.5 . .
H44B C44 H44C 109.5 . .
C42 C45 H45A 109.5 . .
C42 C45 H45B 109.5 . .
H45A C45 H45B 109.5 . .
C42 C45 H45C 109.5 . .
H45A C45 H45C 109.5 . .
H45B C45 H45C 109.5 . .
C42 C46 H46A 109.5 . .
C42 C46 H46B 109.5 . .
H46A C46 H46B 109.5 . .
C42 C46 H46C 109.5 . .
H46A C46 H46C 109.5 . .
H46B C46 H46C 109.5 . .
C54 C51 C53 111.4(2) . .
C54 C51 P2 113.3(2) . .
C53 C51 P2 108.97(19) . .
C54 C51 H51 107.6 . .
C53 C51 H51 107.6 . .
P2 C51 H51 107.6 . .
C55 C52 C56 110.9(3) . .
C55 C52 P2 108.2(2) . .
C56 C52 P2 118.1(2) . .
C55 C52 H52 106.3 . .
C56 C52 H52 106.3 . .
P2 C52 H52 106.3 . .
C51 C53 H53A 109.5 . .
C51 C53 H53B 109.5 . .
H53A C53 H53B 109.5 . .
C51 C53 H53C 109.5 . .
H53A C53 H53C 109.5 . .
H53B C53 H53C 109.5 . .
C51 C54 H54A 109.5 . .
C51 C54 H54B 109.5 . .
H54A C54 H54B 109.5 . .
C51 C54 H54C 109.5 . .
H54A C54 H54C 109.5 . .
H54B C54 H54C 109.5 . .
C52 C55 H55A 109.5 . .
C52 C55 H55B 109.5 . .
H55A C55 H55B 109.5 . .
C52 C55 H55C 109.5 . .
H55A C55 H55C 109.5 . .
H55B C55 H55C 109.5 . .
C52 C56 H56A 109.5 . .
C52 C56 H56B 109.5 . .
H56A C56 H56B 109.5 . .
C52 C56 H56C 109.5 . .
H56A C56 H56C 109.5 . .
H56B C56 H56C 109.5 . .
C62 C61 C66 113.7(2) . .
C62 C61 C1 120.6(2) . .
C66 C61 C1 125.7(2) . .
C63 C62 C61 122.9(2) . .
C63 C62 P4 125.3(2) . .
C61 C62 P4 111.65(18) . .
C62 C63 C64 122.3(3) . .
C62 C63 H63 118.8 . .
C64 C63 H63 118.8 . .
C65 C64 C63 115.5(2) . .
C65 C64 C67 123.8(3) . .
C63 C64 C67 120.7(3) . .
C66 C65 C64 123.2(3) . .
C66 C65 H65 118.4 . .
C64 C65 H65 118.4 . .
C65 C66 C61 122.1(2) . .
C65 C66 H66 118.9 . .
C61 C66 H66 118.9 . .
C70 C67 C68 107.9(3) . .
C70 C67 C64 109.8(3) . .
C68 C67 C64 112.4(3) . .
C70 C67 C69 111.0(3) . .
C68 C67 C69 107.1(3) . .
C64 C67 C69 108.7(2) . .
C67 C68 H68A 109.5 . .
C67 C68 H68B 109.5 . .
H68A C68 H68B 109.5 . .
C67 C68 H68C 109.5 . .
H68A C68 H68C 109.5 . .
H68B C68 H68C 109.5 . .
C67 C69 H69A 109.5 . .
C67 C69 H69B 109.5 . .
H69A C69 H69B 109.5 . .
C67 C69 H69C 109.5 . .
H69A C69 H69C 109.5 . .
H69B C69 H69C 109.5 . .
C67 C70 H70A 109.5 . .
C67 C70 H70B 109.5 . .
H70A C70 H70B 109.5 . .
C67 C70 H70C 109.5 . .
H70A C70 H70C 109.5 . .
H70B C70 H70C 109.5 . .
C83 C81 C84 110.8(3) . .
C83 C81 P4 109.0(2) . .
C84 C81 P4 118.5(2) . .
C83 C81 H81 105.9 . .
C84 C81 H81 105.9 . .
P4 C81 H81 105.9 . .
C81 C83 H83A 109.5 . .
C81 C83 H83B 109.5 . .
H83A C83 H83B 109.5 . .
C81 C83 H83C 109.5 . .
H83A C83 H83C 109.5 . .
H83B C83 H83C 109.5 . .
C81 C84 H84A 109.5 . .
C81 C84 H84B 109.5 . .
H84A C84 H84B 109.5 . .
C81 C84 H84C 109.5 . .
H84A C84 H84C 109.5 . .
H84B C84 H84C 109.5 . .
C86 C89 C85 112.2(8) . .
C86 C89 P4 115.3(7) . .
C85 C89 P4 108.5(8) . .
C86 C89 H89 106.4 . .
C85 C89 H89 106.8 . .
P4 C89 H89 107.2 . .
P5 C91 H91A 109.5 . .
P5 C91 H91B 109.5 . .
P5 C91 H91C 109.5 . .
P5 C92 H92A 109.5 . .
P5 C92 H92B 109.5 . .
P5 C92 H92C 109.5 . .
P5 C93 H93A 109.5 . .
P5 C93 H93B 109.5 . .
P5 C93 H93C 109.5 . .

loop_
_geom_bond_atom_site_label_1
_geom_bond_atom_site_label_2
_geom_bond_distance
_geom_bond_site_symmetry_2
Pd C 2.076(3) .
Pd P2 2.3099(7) .
Pd P1 2.3120(7) .
Pd P3 2.3701(7) .
C C11 1.433(4) .
C C21 1.436(4) .
P1 C12 1.794(3) .
P1 C41 1.846(3) .
P1 C42 1.854(3) .
C1 C61 1.434(3) 2_655
C1 C61 1.434(3) .
C1 Pd1 2.074(3) .
Pd1 P4 2.3063(7) 2_655
Pd1 P4 2.3063(7) .
Pd1 P5 2.3463(11) .
P2 C22 1.793(3) .
P2 C51 1.844(3) .
P2 C52 1.852(3) .
P3 C33 1.825(3) .
P3 C31 1.826(3) .
P3 C32 1.827(3) .
P4 C82 1.775(11) .
P4 C62 1.797(3) .
P4 C81 1.854(3) .
P4 C89 1.925(9) .
P5 C91 1.707(5) .
P5 C91 1.707(5) 2_655
P5 C93 1.841(6) 2_655
P5 C93 1.841(6) .
P5 C92 1.950(6) 2_655
P5 C92 1.950(6) .
C11 C12 1.429(4) .
C11 C16 1.432(4) .
C12 C13 1.395(4) .
C13 C14 1.387(4) .
C13 H13 0.9500 .
C14 C15 1.405(4) .
C14 C17 1.537(5) .
C18 C17 1.510(7) .
C18 H18A 0.9800 .
C18 H18B 0.9800 .
C18 H18C 0.9800 .
C82 C87 1.558(14) .
C82 C88 1.594(17) .
C82 H82 1.0000 .
C87 H87A 0.9800 .
C87 H87B 0.9800 .
C87 H87C 0.9800 .
C88 H88A 0.9800 .
C88 H88B 0.9800 .
C88 H88C 0.9800 .
C17 C20 1.464(6) .
C17 C19 1.568(7) .
C16 C15 1.382(4) .
C16 H16 0.9500 .
C15 H15 0.9500 .
C19 H19A 0.9800 .
C19 H19B 0.9800 .
C19 H19C 0.9800 .
C20 H20A 0.9800 .
C20 H20B 0.9800 .
C20 H20C 0.9800 .
C21 C22 1.424(4) .
C21 C26 1.430(4) .
C22 C23 1.396(4) .
C23 C24 1.380(4) .
C23 H23 0.9500 .
C24 C25 1.407(4) .
C24 C27 1.531(4) .
C25 C26 1.370(4) .
C25 H25 0.9500 .
C26 H26 0.9500 .
C27 C28 1.529(4) .
C27 C29 1.531(4) .
C27 C30 1.532(5) .
C28 H28A 0.9800 .
C28 H28B 0.9800 .
C28 H28C 0.9800 .
C29 H29A 0.9800 .
C29 H29B 0.9800 .
C29 H29C 0.9800 .
C31 H31A 0.9800 .
C31 H31B 0.9800 .
C31 H31C 0.9800 .
C30 H30A 0.9800 .
C30 H30B 0.9800 .
C30 H30C 0.9800 .
C32 H32A 0.9800 .
C32 H32B 0.9800 .
C32 H32C 0.9800 .
C33 H33A 0.9800 .
C33 H33B 0.9800 .
C33 H33C 0.9800 .
C41 C44 1.512(4) .
C41 C43 1.530(4) .
C41 H41 1.0000 .
C42 C45 1.528(4) .
C42 C46 1.535(5) .
C42 H42 1.0000 .
C43 H43A 0.9800 .
C43 H43B 0.9800 .
C43 H43C 0.9800 .
C44 H44A 0.9800 .
C44 H44B 0.9800 .
C44 H44C 0.9800 .
C45 H45A 0.9800 .
C45 H45B 0.9800 .
C45 H45C 0.9800 .
C46 H46A 0.9800 .
C46 H46B 0.9800 .
C46 H46C 0.9800 .
C51 C54 1.529(4) .
C51 C53 1.531(4) .
C51 H51 1.0000 .
C52 C55 1.519(4) .
C52 C56 1.527(4) .
C52 H52 1.0000 .
C53 H53A 0.9800 .
C53 H53B 0.9800 .
C53 H53C 0.9800 .
C54 H54A 0.9800 .
C54 H54B 0.9800 .
C54 H54C 0.9800 .
C55 H55A 0.9800 .
C55 H55B 0.9800 .
C55 H55C 0.9800 .
C56 H56A 0.9800 .
C56 H56B 0.9800 .
C56 H56C 0.9800 .
C61 C62 1.421(3) .
C61 C66 1.428(4) .
C62 C63 1.387(4) .
C63 C64 1.395(4) .
C63 H63 0.9500 .
C64 C65 1.393(4) .
C64 C67 1.535(4) .
C65 C66 1.383(4) .
C65 H65 0.9500 .
C66 H66 0.9500 .
C67 C70 1.508(5) .
C67 C68 1.530(5) .
C67 C69 1.546(5) .
C68 H68A 0.9800 .
C68 H68B 0.9800 .
C68 H68C 0.9800 .
C69 H69A 0.9800 .
C69 H69B 0.9800 .
C69 H69C 0.9800 .
C70 H70A 0.9800 .
C70 H70B 0.9800 .
C70 H70C 0.9800 .
C81 C83 1.522(4) .
C81 C84 1.524(4) .
C81 H81 1.0000 .
C83 H83A 0.9800 .
C83 H83B 0.9800 .
C83 H83C 0.9800 .
C84 H84A 0.9800 .
C84 H84B 0.9800 .
C84 H84C 0.9800 .
C89 C86 1.464(15) .
C89 C85 1.548(14) .
C89 H89 1.0000 .
C85 H85A 0.9800 .
C85 H85B 0.9800 .
C85 H85C 0.9800 .
C86 H86A 0.9800 .
C86 H86B 0.9800 .
C86 H86C 0.9800 .
C91 H91A 0.9800 .
C91 H91B 0.9800 .
C91 H91C 0.9800 .
C92 H92A 0.9800 .
C92 H92B 0.9800 .
C92 H92C 0.9800 .
C93 H93A 0.9800 .
C93 H93B 0.9800 .
C93 H93C 0.9800 .

loop_
_platon_squeeze_void_nr
_platon_squeeze_void_average_x
_platon_squeeze_void_average_y
_platon_squeeze_void_average_z
_platon_squeeze_void_volume
_platon_squeeze_void_count_electrons
_platon_squeeze_void_content
1 -0.012 -0.007 -0.000 1361 339 ' '
2 0.069 0.560 0.500 1361 339 ' '
